data_8105124
loop_
_publ_author_name
'Bai, Xian-Yong'
'Meng, Qing-Guo'
'Hou, Gui-Ge'
'Hou, Yun'

_publ_section_title
;
 Crystal structure and anti-inflammatory activity of
 (3E,5E)-1-((4-bromophenyl)sulfonyl)-3-(pyridin-4-ylmethylene)-5-(2-(trifluoromethyl)benzylidene)piperidin-4-one,
 C25H18BrF3N2O3S
;
_journal_issue 2
_journal_name_full 'Zeitschrift f\"ur Kristallographie - New Crystal Structures'
_journal_page_first 407
_journal_page_last 409
_journal_paper_doi 10.1515/ncrs-2019-0715
_journal_volume 235
_journal_year 2020
_chemical_formula_moiety 'C25 H18 Br F3 N2 O3 S'
_chemical_formula_sum 'C25 H18 Br F3 N2 O3 S'
_chemical_formula_weight 563.38
_space_group_crystal_system monoclinic
_space_group_IT_number 14
_space_group_name_Hall '-P 2yn'
_space_group_name_H-M_alt 'P 1 21/n 1'
_atom_sites_solution_hydrogens geom
_audit_creation_method SHELXL-2017/1
_cell_angle_alpha 90
_cell_angle_beta 95.022(10)
_cell_angle_gamma 90
_cell_formula_units_Z 4
_cell_length_a 9.9295(11)
_cell_length_b 21.755(2)
_cell_length_c 10.2358(11)
_cell_measurement_reflns_used 3998
_cell_measurement_temperature 100.00(10)
_cell_measurement_theta_max 28.9740
_cell_measurement_theta_min 2.7450
_cell_volume 2202.6(4)
_computing_cell_refinement 'CrysAlisPro 1.171.38.43f (Rigaku OD, 2017)'
_computing_data_collection 'CrysAlisPro 1.171.38.43f (Rigaku OD, 2017)'
_computing_data_reduction 'CrysAlisPro 1.171.38.43f (Rigaku OD, 2017)'
_computing_molecular_graphics 'Bruker SHELXTL'
_computing_publication_material 'Bruker SHELXTL'
_computing_structure_refinement 'SHELXL-2017/1 (Sheldrick, 2015)'
_computing_structure_solution 'SHELXL-2017/1 (Sheldrick, 2015)'
_diffrn_ambient_temperature 100.00(10)
_diffrn_measured_fraction_theta_full 1.000
_diffrn_measured_fraction_theta_max 0.850
_diffrn_measurement_device_type 'SuperNova, Dual, Cu at zero, AtlasS2'
_diffrn_measurement_method '\w scans'
_diffrn_radiation_type MoK\a
_diffrn_radiation_wavelength 0.71073
_diffrn_reflns_av_R_equivalents 0.0329
_diffrn_reflns_av_unetI/netI 0.0515
_diffrn_reflns_Laue_measured_fraction_full 1.000
_diffrn_reflns_Laue_measured_fraction_max 0.850
_diffrn_reflns_limit_h_max 12
_diffrn_reflns_limit_h_min -13
_diffrn_reflns_limit_k_max 29
_diffrn_reflns_limit_k_min -30
_diffrn_reflns_limit_l_max 13
_diffrn_reflns_limit_l_min -9
_diffrn_reflns_number 12079
_diffrn_reflns_point_group_measured_fraction_full 1.000
_diffrn_reflns_point_group_measured_fraction_max 0.850
_diffrn_reflns_theta_full 25.242
_diffrn_reflns_theta_max 29.590
_diffrn_reflns_theta_min 2.206
_diffrn_source 'micro-focus sealed X-ray tube'
_exptl_absorpt_coefficient_mu 2.020
_exptl_absorpt_correction_T_max 1.00000
_exptl_absorpt_correction_T_min 0.85727
_exptl_absorpt_correction_type multi-scan
_exptl_absorpt_process_details
;
CrysAlisPro 1.171.38.43f (Rigaku Oxford Diffraction, 2015)
Empirical absorption correction using spherical harmonics,
 implemented in SCALE3 ABSPACK scaling algorithm.
;
_exptl_crystal_colour yellow
_exptl_crystal_density_diffrn 1.699
_exptl_crystal_description block
_exptl_crystal_F_000 1136
_exptl_crystal_size_max 0.130
_exptl_crystal_size_mid 0.120
_exptl_crystal_size_min 0.110
_refine_diff_density_max 0.591
_refine_diff_density_min -0.436
_refine_diff_density_rms 0.077
_refine_ls_extinction_coef .
_refine_ls_extinction_method none
_refine_ls_goodness_of_fit_ref 1.035
_refine_ls_hydrogen_treatment constr
_refine_ls_matrix_type full
_refine_ls_number_parameters 316
_refine_ls_number_reflns 5268
_refine_ls_number_restraints 0
_refine_ls_restrained_S_all 1.035
_refine_ls_R_factor_all 0.0511
_refine_ls_R_factor_gt 0.0373
_refine_ls_shift/su_max 0.001
_refine_ls_shift/su_mean 0.000
_refine_ls_structure_factor_coef Fsqd
_refine_ls_weighting_details 'w=1/[\s^2^(Fo^2^)+(0.0302P)^2^+0.4337P] where P=(Fo^2^+2Fc^2^)/3'
_refine_ls_weighting_scheme calc
_refine_ls_wR_factor_gt 0.0737
_refine_ls_wR_factor_ref 0.0795
_reflns_Friedel_coverage 0.000
_reflns_Friedel_fraction_full .
_reflns_Friedel_fraction_max .
_reflns_number_gt 4330
_reflns_number_total 5268
_reflns_threshold_expression 'I > 2\s(I)'
_cod_data_source_file suppl_ncrs-2019-0715_suppl.cif
_cod_data_source_block H36
_cod_original_sg_symbol_H-M 'P 21/n'
_cod_database_code 8105124
_shelx_shelxl_version_number 2017/1
_shelx_space_group_comment
;
The symmetry employed for this shelxl refinement is uniquely defined
by the following loop, which should always be used as a source of
symmetry information in preference to the above space-group names.
They are only intended as comments.
;
_shelx_estimated_absorpt_t_min 0.779
_shelx_estimated_absorpt_t_max 0.808

loop_
_space_group_symop_operation_xyz
'x, y, z'
'-x+1/2, y+1/2, -z+1/2'
'-x, -y, -z'
'x-1/2, -y-1/2, z-1/2'

loop_
_atom_site_label
_atom_site_type_symbol
_atom_site_fract_x
_atom_site_fract_y
_atom_site_fract_z
_atom_site_U_iso_or_equiv
_atom_site_adp_type
_atom_site_occupancy
_atom_site_site_symmetry_order
_atom_site_calc_flag
_atom_site_refinement_flags_posn
_atom_site_refinement_flags_adp
_atom_site_refinement_flags_occupancy
_atom_site_disorder_assembly
_atom_site_disorder_group
Br1 Br 0.94649(2) 0.17973(2) 0.23919(2) 0.02123(8) Uani 1 1 d . . . . .
C1 C 0.6314(2) 0.48747(10) 0.2622(2) 0.0189(5) Uani 1 1 d . . . . .
H1A H 0.727700 0.495726 0.267276 0.023 Uiso 1 1 calc R U . . .
H1B H 0.584372 0.526452 0.251011 0.023 Uiso 1 1 calc R U . . .
C2 C 0.5932(2) 0.44730(10) 0.1443(2) 0.0166(5) Uani 1 1 d . . . . .
C3 C 0.4946(2) 0.39606(10) 0.1566(2) 0.0169(5) Uani 1 1 d . . . . .
C4 C 0.4248(2) 0.39128(10) 0.2798(2) 0.0157(5) Uani 1 1 d . . . . .
C5 C 0.4576(2) 0.43918(10) 0.3829(2) 0.0175(5) Uani 1 1 d . . . . .
H5A H 0.398447 0.474302 0.365971 0.021 Uiso 1 1 calc R U . . .
H5B H 0.441515 0.422585 0.468075 0.021 Uiso 1 1 calc R U . . .
C6 C 0.6410(2) 0.45364(10) 0.0267(2) 0.0187(5) Uani 1 1 d . . . . .
H6 H 0.604942 0.426157 -0.036589 0.022 Uiso 1 1 calc R U . . .
C7 C 0.7400(2) 0.49637(10) -0.0189(2) 0.0188(5) Uani 1 1 d . . . . .
C8 C 0.7997(2) 0.48110(11) -0.1330(2) 0.0214(5) Uani 1 1 d . . . . .
H8 H 0.773329 0.445593 -0.178942 0.026 Uiso 1 1 calc R U . . .
C9 C 0.8969(3) 0.51825(12) -0.1773(2) 0.0255(6) Uani 1 1 d . . . . .
H9 H 0.935452 0.506655 -0.253110 0.031 Uiso 1 1 calc R U . . .
C10 C 0.8800(3) 0.58616(11) -0.0110(2) 0.0238(5) Uani 1 1 d . . . . .
H10 H 0.906776 0.622575 0.031254 0.029 Uiso 1 1 calc R U . . .
C11 C 0.7805(2) 0.55170(11) 0.0408(2) 0.0217(5) Uani 1 1 d . . . . .
H11 H 0.741084 0.565297 0.114648 0.026 Uiso 1 1 calc R U . . .
C12 C 0.3408(2) 0.34436(10) 0.2906(2) 0.0171(5) Uani 1 1 d . . . . .
H12 H 0.335390 0.315741 0.222880 0.021 Uiso 1 1 calc R U . . .
C13 C 0.2558(2) 0.33301(10) 0.3982(2) 0.0171(5) Uani 1 1 d . . . . .
C14 C 0.2337(2) 0.27337(10) 0.4443(2) 0.0177(5) Uani 1 1 d . . . . .
C15 C 0.1478(2) 0.26352(11) 0.5412(2) 0.0223(5) Uani 1 1 d . . . . .
H15 H 0.133024 0.223741 0.570034 0.027 Uiso 1 1 calc R U . . .
C16 C 0.0837(2) 0.31234(12) 0.5957(2) 0.0244(6) Uani 1 1 d . . . . .
H16 H 0.025841 0.305471 0.660897 0.029 Uiso 1 1 calc R U . . .
C17 C 0.1057(2) 0.37105(11) 0.5533(2) 0.0224(5) Uani 1 1 d . . . . .
H17 H 0.063638 0.404017 0.590919 0.027 Uiso 1 1 calc R U . . .
C18 C 0.1897(2) 0.38142(11) 0.4553(2) 0.0193(5) Uani 1 1 d . . . . .
H18 H 0.202515 0.421392 0.426703 0.023 Uiso 1 1 calc R U . . .
C19 C 0.3092(2) 0.22032(11) 0.3935(2) 0.0214(5) Uani 1 1 d . . . . .
C20 C 0.7680(2) 0.35671(10) 0.4060(2) 0.0152(5) Uani 1 1 d . . . . .
C21 C 0.8570(2) 0.36054(10) 0.3094(2) 0.0187(5) Uani 1 1 d . . . . .
H21 H 0.882209 0.398706 0.278679 0.022 Uiso 1 1 calc R U . . .
C22 C 0.9082(2) 0.30734(10) 0.2590(2) 0.0178(5) Uani 1 1 d . . . . .
H22 H 0.967692 0.309318 0.193888 0.021 Uiso 1 1 calc R U . . .
C23 C 0.8701(2) 0.25173(10) 0.3062(2) 0.0169(5) Uani 1 1 d . . . . .
C24 C 0.7802(2) 0.24705(10) 0.4012(2) 0.0179(5) Uani 1 1 d . . . . .
H24 H 0.755130 0.208683 0.431049 0.021 Uiso 1 1 calc R U . . .
C25 C 0.7277(2) 0.30013(10) 0.4517(2) 0.0164(5) Uani 1 1 d . . . . .
H25 H 0.666416 0.297897 0.515205 0.020 Uiso 1 1 calc R U . . .
F1 F 0.28225(14) 0.21058(6) 0.26410(12) 0.0271(3) Uani 1 1 d . . . . .
F2 F 0.44372(13) 0.22854(6) 0.41137(13) 0.0261(3) Uani 1 1 d . . . . .
F3 F 0.28415(16) 0.16732(6) 0.45231(14) 0.0305(3) Uani 1 1 d . . . . .
N1 N 0.59818(19) 0.45915(8) 0.38476(17) 0.0166(4) Uani 1 1 d . . . . .
N2 N 0.9401(2) 0.57049(10) -0.11773(19) 0.0270(5) Uani 1 1 d . . . . .
O1 O 0.47048(17) 0.35949(7) 0.06761(14) 0.0217(4) Uani 1 1 d . . . . .
O2 O 0.82831(16) 0.46570(7) 0.48795(15) 0.0231(4) Uani 1 1 d . . . . .
O3 O 0.65387(17) 0.40849(7) 0.59584(14) 0.0214(4) Uani 1 1 d . . . . .
S2 S 0.71535(6) 0.42498(2) 0.47970(5) 0.01684(13) Uani 1 1 d . . . . .

loop_
_atom_site_aniso_label
_atom_site_aniso_U_11
_atom_site_aniso_U_22
_atom_site_aniso_U_33
_atom_site_aniso_U_23
_atom_site_aniso_U_13
_atom_site_aniso_U_12
Br1 0.02304(14) 0.02064(13) 0.01992(12) -0.00366(9) 0.00136(9) 0.00546(10)
C1 0.0224(13) 0.0162(11) 0.0180(11) 0.0026(9) 0.0018(10) 0.0003(10)
C2 0.0177(12) 0.0154(11) 0.0168(10) 0.0038(9) 0.0009(9) 0.0031(10)
C3 0.0174(12) 0.0144(11) 0.0185(11) 0.0014(9) -0.0001(9) 0.0042(10)
C4 0.0156(11) 0.0151(11) 0.0164(10) 0.0023(9) 0.0020(9) 0.0040(9)
C5 0.0158(12) 0.0197(11) 0.0174(10) 0.0001(9) 0.0027(9) 0.0017(10)
C6 0.0176(12) 0.0160(11) 0.0221(11) 0.0005(10) -0.0002(10) 0.0008(10)
C7 0.0168(12) 0.0198(11) 0.0194(11) 0.0073(10) -0.0005(9) 0.0021(10)
C8 0.0227(13) 0.0210(12) 0.0204(11) 0.0044(10) 0.0015(10) 0.0023(11)
C9 0.0256(14) 0.0283(13) 0.0233(12) 0.0083(11) 0.0060(11) 0.0042(12)
C10 0.0254(14) 0.0193(12) 0.0266(12) 0.0042(10) 0.0012(11) 0.0001(11)
C11 0.0233(13) 0.0222(12) 0.0196(11) 0.0050(10) 0.0029(10) 0.0011(11)
C12 0.0185(12) 0.0170(11) 0.0156(10) 0.0002(9) 0.0006(9) 0.0055(10)
C13 0.0141(11) 0.0211(12) 0.0158(10) -0.0002(9) -0.0003(9) -0.0006(10)
C14 0.0133(11) 0.0202(11) 0.0189(11) 0.0013(9) -0.0028(9) -0.0027(10)
C15 0.0169(12) 0.0273(13) 0.0223(12) 0.0031(10) -0.0004(10) -0.0062(11)
C16 0.0161(12) 0.0375(15) 0.0201(11) -0.0002(11) 0.0046(10) -0.0028(11)
C17 0.0146(12) 0.0312(13) 0.0217(12) -0.0036(11) 0.0022(10) 0.0036(11)
C18 0.0159(12) 0.0215(12) 0.0202(11) 0.0012(10) -0.0010(9) 0.0033(10)
C19 0.0206(13) 0.0209(12) 0.0226(12) 0.0004(10) 0.0011(10) -0.0062(11)
C20 0.0109(11) 0.0179(11) 0.0163(10) -0.0013(9) -0.0008(9) 0.0012(9)
C21 0.0192(12) 0.0176(11) 0.0191(11) 0.0024(9) 0.0011(10) -0.0037(10)
C22 0.0140(11) 0.0235(12) 0.0160(10) 0.0004(9) 0.0023(9) -0.0032(10)
C23 0.0154(12) 0.0179(11) 0.0171(11) -0.0039(9) -0.0008(9) 0.0029(10)
C24 0.0188(12) 0.0134(10) 0.0216(11) 0.0017(9) 0.0023(10) -0.0008(10)
C25 0.0140(11) 0.0195(11) 0.0159(10) 0.0010(9) 0.0016(9) -0.0014(10)
F1 0.0311(8) 0.0278(8) 0.0226(7) -0.0070(6) 0.0030(6) -0.0038(7)
F2 0.0171(7) 0.0233(7) 0.0377(8) -0.0028(6) 0.0012(6) 0.0011(6)
F3 0.0393(9) 0.0176(7) 0.0358(8) 0.0040(6) 0.0101(7) -0.0038(7)
N1 0.0174(10) 0.0159(9) 0.0165(9) 0.0014(8) 0.0010(8) 0.0012(8)
N2 0.0229(12) 0.0291(12) 0.0293(11) 0.0100(10) 0.0043(9) -0.0010(10)
O1 0.0246(9) 0.0215(8) 0.0196(8) -0.0042(7) 0.0052(7) -0.0037(7)
O2 0.0216(9) 0.0170(8) 0.0294(9) -0.0036(7) -0.0038(7) -0.0020(7)
O3 0.0291(10) 0.0203(8) 0.0149(7) -0.0004(7) 0.0024(7) 0.0041(7)
S2 0.0191(3) 0.0145(3) 0.0167(3) -0.0014(2) 0.0003(2) 0.0006(2)

loop_
_atom_type_symbol
_atom_type_description
_atom_type_scat_dispersion_real
_atom_type_scat_dispersion_imag
_atom_type_scat_source
C C 0.0033 0.0016 'International Tables Vol C Tables 4.2.6.8 and 6.1.1.4'
H H 0.0000 0.0000 'International Tables Vol C Tables 4.2.6.8 and 6.1.1.4'
N N 0.0061 0.0033 'International Tables Vol C Tables 4.2.6.8 and 6.1.1.4'
O O 0.0106 0.0060 'International Tables Vol C Tables 4.2.6.8 and 6.1.1.4'
F F 0.0171 0.0103 'International Tables Vol C Tables 4.2.6.8 and 6.1.1.4'
S S 0.1246 0.1234 'International Tables Vol C Tables 4.2.6.8 and 6.1.1.4'
Br Br -0.2901 2.4595 'International Tables Vol C Tables 4.2.6.8 and 6.1.1.4'

loop_
_geom_angle_atom_site_label_1
_geom_angle_atom_site_label_2
_geom_angle_atom_site_label_3
_geom_angle
_geom_angle_site_symmetry_1
_geom_angle_site_symmetry_3
N1 C1 C2 112.46(18) . .
N1 C1 H1A 109.1 . .
C2 C1 H1A 109.1 . .
N1 C1 H1B 109.1 . .
C2 C1 H1B 109.1 . .
H1A C1 H1B 107.8 . .
C6 C2 C3 116.0(2) . .
C6 C2 C1 125.1(2) . .
C3 C2 C1 118.95(19) . .
O1 C3 C4 120.7(2) . .
O1 C3 C2 120.7(2) . .
C4 C3 C2 118.56(19) . .
C12 C4 C3 117.7(2) . .
C12 C4 C5 125.1(2) . .
C3 C4 C5 117.21(19) . .
N1 C5 C4 111.40(18) . .
N1 C5 H5A 109.3 . .
C4 C5 H5A 109.3 . .
N1 C5 H5B 109.3 . .
C4 C5 H5B 109.3 . .
H5A C5 H5B 108.0 . .
C2 C6 C7 130.9(2) . .
C2 C6 H6 114.5 . .
C7 C6 H6 114.5 . .
C11 C7 C8 116.4(2) . .
C11 C7 C6 125.9(2) . .
C8 C7 C6 117.6(2) . .
C9 C8 C7 120.1(2) . .
C9 C8 H8 120.0 . .
C7 C8 H8 120.0 . .
N2 C9 C8 123.9(2) . .
N2 C9 H9 118.1 . .
C8 C9 H9 118.1 . .
N2 C10 C11 124.1(2) . .
N2 C10 H10 117.9 . .
C11 C10 H10 117.9 . .
C10 C11 C7 119.3(2) . .
C10 C11 H11 120.3 . .
C7 C11 H11 120.3 . .
C4 C12 C13 126.8(2) . .
C4 C12 H12 116.6 . .
C13 C12 H12 116.6 . .
C18 C13 C14 117.6(2) . .
C18 C13 C12 120.7(2) . .
C14 C13 C12 121.7(2) . .
C15 C14 C13 120.6(2) . .
C15 C14 C19 119.4(2) . .
C13 C14 C19 119.9(2) . .
C16 C15 C14 120.4(2) . .
C16 C15 H15 119.8 . .
C14 C15 H15 119.8 . .
C17 C16 C15 119.8(2) . .
C17 C16 H16 120.1 . .
C15 C16 H16 120.1 . .
C16 C17 C18 120.4(2) . .
C16 C17 H17 119.8 . .
C18 C17 H17 119.8 . .
C17 C18 C13 121.2(2) . .
C17 C18 H18 119.4 . .
C13 C18 H18 119.4 . .
F3 C19 F2 106.02(18) . .
F3 C19 F1 106.22(18) . .
F2 C19 F1 105.34(18) . .
F3 C19 C14 113.06(19) . .
F2 C19 C14 111.90(19) . .
F1 C19 C14 113.67(19) . .
C21 C20 C25 121.0(2) . .
C21 C20 S2 119.06(17) . .
C25 C20 S2 119.79(17) . .
C22 C21 C20 119.6(2) . .
C22 C21 H21 120.2 . .
C20 C21 H21 120.2 . .
C23 C22 C21 119.2(2) . .
C23 C22 H22 120.4 . .
C21 C22 H22 120.4 . .
C22 C23 C24 122.0(2) . .
C22 C23 Br1 118.17(17) . .
C24 C23 Br1 119.87(17) . .
C23 C24 C25 119.3(2) . .
C23 C24 H24 120.4 . .
C25 C24 H24 120.4 . .
C24 C25 C20 119.0(2) . .
C24 C25 H25 120.5 . .
C20 C25 H25 120.5 . .
C5 N1 C1 113.66(17) . .
C5 N1 S2 120.28(15) . .
C1 N1 S2 120.11(16) . .
C10 N2 C9 116.1(2) . .
O2 S2 O3 119.86(10) . .
O2 S2 N1 105.61(10) . .
O3 S2 N1 106.02(10) . .
O2 S2 C20 106.68(10) . .
O3 S2 C20 107.96(10) . .
N1 S2 C20 110.60(10) . .

loop_
_geom_bond_atom_site_label_1
_geom_bond_atom_site_label_2
_geom_bond_distance
_geom_bond_site_symmetry_2
Br1 C23 1.894(2) .
C1 N1 1.461(3) .
C1 C2 1.511(3) .
C1 H1A 0.9700 .
C1 H1B 0.9700 .
C2 C6 1.339(3) .
C2 C3 1.496(3) .
C3 O1 1.218(3) .
C3 C4 1.495(3) .
C4 C12 1.329(3) .
C4 C5 1.498(3) .
C5 N1 1.460(3) .
C5 H5A 0.9700 .
C5 H5B 0.9700 .
C6 C7 1.459(3) .
C6 H6 0.9300 .
C7 C11 1.393(3) .
C7 C8 1.395(3) .
C8 C9 1.366(3) .
C8 H8 0.9300 .
C9 N2 1.342(3) .
C9 H9 0.9300 .
C10 N2 1.334(3) .
C10 C11 1.382(3) .
C10 H10 0.9300 .
C11 H11 0.9300 .
C12 C13 1.466(3) .
C12 H12 0.9300 .
C13 C18 1.396(3) .
C13 C14 1.404(3) .
C14 C15 1.381(3) .
C14 C19 1.494(3) .
C15 C16 1.381(3) .
C15 H15 0.9300 .
C16 C17 1.373(3) .
C16 H16 0.9300 .
C17 C18 1.378(3) .
C17 H17 0.9300 .
C18 H18 0.9300 .
C19 F3 1.334(3) .
C19 F2 1.344(3) .
C19 F1 1.345(3) .
C20 C21 1.384(3) .
C20 C25 1.388(3) .
C20 S2 1.766(2) .
C21 C22 1.382(3) .
C21 H21 0.9300 .
C22 C23 1.368(3) .
C22 H22 0.9300 .
C23 C24 1.381(3) .
C24 C25 1.385(3) .
C24 H24 0.9300 .
C25 H25 0.9300 .
N1 S2 1.6286(18) .
O2 S2 1.4259(17) .
O3 S2 1.4289(16) .

loop_
_geom_hbond_atom_site_label_D
_geom_hbond_atom_site_label_H
_geom_hbond_atom_site_label_A
_geom_hbond_distance_DH
_geom_hbond_distance_HA
_geom_hbond_distance_DA
_geom_hbond_angle_DHA
_geom_hbond_site_symmetry_A
_geom_hbond_publ_flag
C5 H5A O3 0.97 2.64 3.507(3) 149.2 3_666 yes
C5 H5A S2 0.97 2.98 3.753(2) 137.4 3_666 yes
C8 H8 O3 0.93 2.63 3.405(3) 141.7 1_554 yes
C21 H21 N2 0.93 2.60 3.294(3) 131.4 3_765 yes

loop_
_geom_torsion_atom_site_label_1
_geom_torsion_atom_site_label_2
_geom_torsion_atom_site_label_3
_geom_torsion_atom_site_label_4
_geom_torsion
_geom_torsion_site_symmetry_1
_geom_torsion_site_symmetry_2
_geom_torsion_site_symmetry_3
_geom_torsion_site_symmetry_4
N1 C1 C2 C6 -162.2(2) . . . .
N1 C1 C2 C3 17.8(3) . . . .
C6 C2 C3 O1 6.5(3) . . . .
C1 C2 C3 O1 -173.5(2) . . . .
C6 C2 C3 C4 -172.6(2) . . . .
C1 C2 C3 C4 7.4(3) . . . .
O1 C3 C4 C12 3.0(3) . . . .
C2 C3 C4 C12 -177.9(2) . . . .
O1 C3 C4 C5 -178.4(2) . . . .
C2 C3 C4 C5 0.7(3) . . . .
C12 C4 C5 N1 145.0(2) . . . .
C3 C4 C5 N1 -33.6(3) . . . .
C3 C2 C6 C7 -177.8(2) . . . .
C1 C2 C6 C7 2.3(4) . . . .
C2 C6 C7 C11 -19.1(4) . . . .
C2 C6 C7 C8 161.3(2) . . . .
C11 C7 C8 C9 2.9(3) . . . .
C6 C7 C8 C9 -177.4(2) . . . .
C7 C8 C9 N2 -0.6(4) . . . .
N2 C10 C11 C7 1.1(4) . . . .
C8 C7 C11 C10 -3.1(3) . . . .
C6 C7 C11 C10 177.2(2) . . . .
C3 C4 C12 C13 -175.8(2) . . . .
C5 C4 C12 C13 5.7(4) . . . .
C4 C12 C13 C18 39.9(3) . . . .
C4 C12 C13 C14 -142.6(2) . . . .
C18 C13 C14 C15 0.9(3) . . . .
C12 C13 C14 C15 -176.7(2) . . . .
C18 C13 C14 C19 -175.7(2) . . . .
C12 C13 C14 C19 6.7(3) . . . .
C13 C14 C15 C16 -0.9(3) . . . .
C19 C14 C15 C16 175.8(2) . . . .
C14 C15 C16 C17 -0.1(4) . . . .
C15 C16 C17 C18 1.0(4) . . . .
C16 C17 C18 C13 -1.0(3) . . . .
C14 C13 C18 C17 0.0(3) . . . .
C12 C13 C18 C17 177.6(2) . . . .
C15 C14 C19 F3 -0.8(3) . . . .
C13 C14 C19 F3 175.91(19) . . . .
C15 C14 C19 F2 -120.4(2) . . . .
C13 C14 C19 F2 56.3(3) . . . .
C15 C14 C19 F1 120.4(2) . . . .
C13 C14 C19 F1 -62.9(3) . . . .
C25 C20 C21 C22 -1.0(3) . . . .
S2 C20 C21 C22 174.40(17) . . . .
C20 C21 C22 C23 -0.3(3) . . . .
C21 C22 C23 C24 1.1(3) . . . .
C21 C22 C23 Br1 -177.98(16) . . . .
C22 C23 C24 C25 -0.7(3) . . . .
Br1 C23 C24 C25 178.39(16) . . . .
C23 C24 C25 C20 -0.6(3) . . . .
C21 C20 C25 C24 1.4(3) . . . .
S2 C20 C25 C24 -173.95(17) . . . .
C4 C5 N1 C1 61.6(2) . . . .
C4 C5 N1 S2 -91.3(2) . . . .
C2 C1 N1 C5 -53.1(2) . . . .
C2 C1 N1 S2 99.9(2) . . . .
C11 C10 N2 C9 1.2(3) . . . .
C8 C9 N2 C10 -1.5(3) . . . .
C5 N1 S2 O2 -163.12(16) . . . .
C1 N1 S2 O2 45.75(18) . . . .
C5 N1 S2 O3 -34.95(18) . . . .
C1 N1 S2 O3 173.92(15) . . . .
C5 N1 S2 C20 81.84(18) . . . .
C1 N1 S2 C20 -69.29(18) . . . .
C21 C20 S2 O2 -35.4(2) . . . .
C25 C20 S2 O2 140.00(17) . . . .
C21 C20 S2 O3 -165.48(17) . . . .
C25 C20 S2 O3 9.9(2) . . . .
C21 C20 S2 N1 78.94(19) . . . .
C25 C20 S2 N1 -105.64(18) . . . .
